data_4340495
loop_
_publ_author_name
'Oshio, Hiroki'
'Yamamoto, Masashi'
'Ito, Tasuku'
'Kawauchi, Hidekazu'
'Koga, Nobuaki'
'Ikoma, Tadaaki'
'Tero-Kubota, Shozo'

_publ_section_title
;
 Experimental and Theoretical Studies on Ferromagnetically Coupled Metal
 Complexes with Imino Nitroxides
;
_journal_coden_ASTM INOCAJ
_journal_issue 22
_journal_name_full 'Inorganic Chemistry'
_journal_page_first 5518
_journal_page_last 5525
_journal_paper_doi 10.1021/ic0102384
_journal_volume 40
_journal_year 2001
_chemical_formula_sum 'C20 H31 Cl Cu F6 N5 O3 P'
_chemical_formula_weight 633.46
_space_group_IT_number 36
_symmetry_space_group_name_Hall 'C 2c -2'
_symmetry_space_group_name_H-M 'C m c 21'
_atom_sites_solution_hydrogens geom
_atom_sites_solution_primary direct
_atom_sites_solution_secondary difmap
_audit_creation_method SHELXL-97
_cell_angle_alpha 90.00
_cell_angle_beta 90.00
_cell_angle_gamma 90.00
_cell_formula_units_Z 4
_cell_length_a 15.8165(9)
_cell_length_b 13.1367(7)
_cell_length_c 12.9107(7)
_cell_measurement_temperature 203.15
_cell_volume 2682.5(3)
_computing_structure_refinement 'SHELXL-97 (Sheldrick, 1997)'
_computing_structure_solution 'SHELXS-97 (Sheldrick, 1990)'
_diffrn_ambient_temperature 203.15
_diffrn_measured_fraction_theta_full 0.991
_diffrn_measured_fraction_theta_max 0.991
_diffrn_radiation_monochromator graphite
_diffrn_radiation_source 'fine-focus sealed tube'
_diffrn_radiation_type MoK\a
_diffrn_radiation_wavelength 0.71073
_diffrn_reflns_av_R_equivalents 0.0188
_diffrn_reflns_av_sigmaI/netI 0.0180
_diffrn_reflns_limit_h_max 20
_diffrn_reflns_limit_h_min -16
_diffrn_reflns_limit_k_max 15
_diffrn_reflns_limit_k_min -16
_diffrn_reflns_limit_l_max 16
_diffrn_reflns_limit_l_min -16
_diffrn_reflns_number 8442
_diffrn_reflns_theta_full 27.52
_diffrn_reflns_theta_max 27.52
_diffrn_reflns_theta_min 2.02
_exptl_absorpt_coefficient_mu 1.047
_exptl_absorpt_correction_T_max 1.000
_exptl_absorpt_correction_T_min 0.899
_exptl_absorpt_correction_type empirical
_exptl_absorpt_process_details sadabs
_exptl_crystal_colour red
_exptl_crystal_density_diffrn 1.568
_exptl_crystal_density_method 'not measured'
_exptl_crystal_description needle
_exptl_crystal_F_000 1300
_exptl_crystal_size_max 0.2
_exptl_crystal_size_mid 0.2
_exptl_crystal_size_min 0.3
_refine_diff_density_max 0.284
_refine_diff_density_min -0.205
_refine_diff_density_rms 0.043
_refine_ls_abs_structure_details 'Flack H D (1983), Acta Cryst. A39, 876-881'
_refine_ls_abs_structure_Flack 0.014(9)
_refine_ls_extinction_method none
_refine_ls_goodness_of_fit_ref 1.024
_refine_ls_hydrogen_treatment mixed
_refine_ls_matrix_type full
_refine_ls_number_parameters 212
_refine_ls_number_reflns 3140
_refine_ls_number_restraints 1
_refine_ls_restrained_S_all 1.024
_refine_ls_R_factor_all 0.0253
_refine_ls_R_factor_gt 0.0242
_refine_ls_shift/su_max 0.031
_refine_ls_shift/su_mean 0.005
_refine_ls_structure_factor_coef Fsqd
_refine_ls_weighting_details 'calc w=1/[\s^2^(Fo^2^)+(0.0466P)^2^+0.3451P] where P=(Fo^2^+2Fc^2^)/3'
_refine_ls_weighting_scheme calc
_refine_ls_wR_factor_gt 0.0649
_refine_ls_wR_factor_ref 0.0656
_reflns_number_gt 3031
_reflns_number_total 3140
_reflns_threshold_expression >2sigma(I)
_cod_duplicate_entry 4320375
_cod_data_source_file ic0102384.cif
_cod_data_source_block '[CuCl(bisimpy)(MeOH)](PF6)'
_cod_depositor_comments
;
The following automatic conversions were performed:

'_cell_measurement_temperature' value '-70 C' was changed to '203.15'
- it was converted from degrees Celsius(C) to
Kelvins(K).

'_diffrn_ambient_temperature' value '-70' was changed to
'203.15' - it was converted from degrees Celsius(C) to Kelvins(K).

Automatic conversion script
Id: cif_fix_values 2281 2013-09-26 08:29:07Z andrius 
;
_cod_database_code 4340495

loop_
_symmetry_equiv_pos_as_xyz
'x, y, z'
'-x, -y, z+1/2'
'x, -y, z+1/2'
'-x, y, z'
'x+1/2, y+1/2, z'
'-x+1/2, -y+1/2, z+1/2'
'x+1/2, -y+1/2, z+1/2'
'-x+1/2, y+1/2, z'

loop_
_atom_site_label
_atom_site_type_symbol
_atom_site_fract_x
_atom_site_fract_y
_atom_site_fract_z
_atom_site_U_iso_or_equiv
_atom_site_adp_type
_atom_site_occupancy
_atom_site_symmetry_multiplicity
_atom_site_calc_flag
_atom_site_refinement_flags
Cu Cu 0.5000 0.059387(19) 0.860726(17) 0.02520(8) Uani 1 2 d S
Cl Cl 0.5000 -0.03909(6) 0.72074(5) 0.03763(17) Uani 1 2 d S
P P 0.5000 0.36332(7) 0.74147(6) 0.04200(18) Uani 1 2 d S
F1 F 0.4295(3) 0.3466(4) 0.8289(4) 0.0938(19) Uani 0.50 1 d P
F2 F 0.4312(3) 0.3583(4) 0.6579(5) 0.108(2) Uani 0.50 1 d P
F3 F 0.5000 0.2341(3) 0.7409(4) 0.0625(13) Uani 0.50 2 d SP
F4 F 0.5000 0.3505(5) 0.6235(5) 0.118(4) Uani 0.50 2 d SP
F1' F 0.4326(5) 0.2933(7) 0.7640(6) 0.166(4) Uani 0.50 1 d P
F2' F 0.4310(3) 0.4572(4) 0.7159(4) 0.0868(14) Uani 0.50 1 d P
F3' F 0.5000 0.4008(6) 0.8580(5) 0.1009(19) Uani 0.50 2 d SP
F4' F 0.5000 0.4750(3) 0.7498(4) 0.093(2) Uani 0.50 2 d SP
O1 O 0.24165(9) 0.24257(14) 1.01953(13) 0.0478(4) Uani 1 1 d .
O2S O 0.5000 -0.05339(18) 0.9930(2) 0.0517(8) Uani 1 2 d S
H2S H 0.5000 -0.0260 1.0594 0.062 Uiso 1 2 calc SR
N1 N 0.5000 0.16905(16) 0.96586(16) 0.0255(4) Uani 1 2 d S
N2 N 0.37178(9) 0.08527(11) 0.87817(11) 0.0268(3) Uani 1 1 d .
N3 N 0.27248(10) 0.17554(13) 0.95982(13) 0.0333(3) Uani 1 1 d .
C1 C 0.5000 0.3193(2) 1.1126(2) 0.0385(6) Uani 1 2 d S
H1 H 0.5000 0.3698 1.1630 0.046 Uiso 1 2 calc SR
C2 C 0.42368(13) 0.28183(16) 1.07520(16) 0.0360(4) Uani 1 1 d .
H2 H 0.3723 0.3070 1.0992 0.043 Uiso 1 1 calc R
C3 C 0.42657(11) 0.20555(14) 1.00077(14) 0.0278(3) Uani 1 1 d .
C4 C 0.35647(11) 0.15497(13) 0.94635(13) 0.0280(3) Uani 1 1 d .
C5 C 0.29065(13) 0.05596(14) 0.82669(16) 0.0315(4) Uani 1 1 d .
C6 C 0.22115(12) 0.09679(16) 0.90317(16) 0.0339(4) Uani 1 1 d .
C7 C 0.28655(15) -0.05826(16) 0.8083(2) 0.0464(5) Uani 1 1 d .
H7A H 0.2866 -0.0931 0.8736 0.070 Uiso 1 1 calc R
H7B H 0.3347 -0.0793 0.7685 0.070 Uiso 1 1 calc R
H7C H 0.2357 -0.0745 0.7712 0.070 Uiso 1 1 calc R
C8 C 0.29074(16) 0.1132(2) 0.72286(16) 0.0479(5) Uani 1 1 d .
H8A H 0.2934 0.1852 0.7355 0.072 Uiso 1 1 calc R
H8B H 0.2399 0.0975 0.6854 0.072 Uiso 1 1 calc R
H8C H 0.3390 0.0927 0.6828 0.072 Uiso 1 1 calc R
C9 C 0.19466(17) 0.0177(2) 0.9845(2) 0.0545(6) Uani 1 1 d .
H9A H 0.2442 -0.0123 1.0147 0.082 Uiso 1 1 calc R
H9B H 0.1613 -0.0343 0.9520 0.082 Uiso 1 1 calc R
H9C H 0.1619 0.0504 1.0376 0.082 Uiso 1 1 calc R
C10 C 0.14389(14) 0.14616(19) 0.8548(2) 0.0552(6) Uani 1 1 d .
H10A H 0.1615 0.1959 0.8048 0.083 Uiso 1 1 calc R
H10B H 0.1110 0.1788 0.9078 0.083 Uiso 1 1 calc R
H10C H 0.1102 0.0951 0.8213 0.083 Uiso 1 1 calc R
C11S C 0.5000 -0.1571(3) 0.9866(3) 0.0816(15) Uani 1 2 d S
H11A H 0.5000 -0.1856 1.0550 0.122 Uiso 1 2 calc SR
H11B H 0.5496 -0.1794 0.9501 0.122 Uiso 0.50 1 calc PR
H11C H 0.4504 -0.1794 0.9501 0.122 Uiso 0.50 1 calc PR

loop_
_atom_site_aniso_label
_atom_site_aniso_U_11
_atom_site_aniso_U_22
_atom_site_aniso_U_33
_atom_site_aniso_U_23
_atom_site_aniso_U_13
_atom_site_aniso_U_12
Cu 0.03306(14) 0.02398(13) 0.01857(13) -0.00532(12) 0.000 0.000
Cl 0.0512(4) 0.0367(3) 0.0250(3) -0.0132(3) 0.000 0.000
P 0.0473(4) 0.0453(4) 0.0334(4) 0.0014(3) 0.000 0.000
F1 0.102(3) 0.089(3) 0.090(3) 0.048(2) 0.066(3) 0.055(3)
F2 0.106(4) 0.123(4) 0.094(4) 0.043(3) -0.069(3) -0.011(3)
F3 0.105(4) 0.032(2) 0.050(3) 0.0020(18) 0.000 0.000
F4 0.255(13) 0.052(3) 0.045(3) -0.022(3) 0.000 0.000
F1' 0.171(7) 0.172(7) 0.155(6) 0.098(6) -0.064(5) -0.136(6)
F2' 0.075(3) 0.104(3) 0.082(3) 0.032(3) 0.019(2) 0.032(2)
F3' 0.146(6) 0.118(5) 0.038(2) 0.005(4) 0.000 0.000
F4' 0.197(9) 0.0181(19) 0.066(3) 0.006(2) 0.000 0.000
O1 0.0398(7) 0.0520(9) 0.0515(10) -0.0233(8) 0.0013(7) 0.0098(7)
O2S 0.090(2) 0.0359(14) 0.0286(12) 0.0066(9) 0.000 0.000
N1 0.0325(10) 0.0239(10) 0.0202(9) -0.0032(8) 0.000 0.000
N2 0.0341(7) 0.0260(6) 0.0202(8) -0.0014(5) -0.0030(5) -0.0008(5)
N3 0.0316(7) 0.0365(9) 0.0319(8) -0.0066(7) -0.0019(6) 0.0048(6)
C1 0.0474(16) 0.0364(15) 0.0316(14) -0.0144(12) 0.000 0.000
C2 0.0391(10) 0.0381(10) 0.0308(9) -0.0135(8) 0.0009(7) 0.0044(8)
C3 0.0319(9) 0.0274(8) 0.0239(8) -0.0025(6) 0.0005(6) 0.0001(7)
C4 0.0340(8) 0.0279(8) 0.0220(8) -0.0014(6) -0.0012(6) 0.0022(6)
C5 0.0336(9) 0.0312(9) 0.0297(9) -0.0020(7) -0.0069(7) -0.0018(7)
C6 0.0328(9) 0.0355(10) 0.0336(9) -0.0024(8) -0.0046(7) -0.0005(7)
C7 0.0417(11) 0.0349(11) 0.0627(15) -0.0145(10) -0.0003(11) -0.0057(8)
C8 0.0532(12) 0.0631(14) 0.0275(10) 0.0043(10) -0.0094(9) 0.0001(11)
C9 0.0544(13) 0.0599(16) 0.0492(14) 0.0020(12) 0.0134(11) -0.0112(11)
C10 0.0416(10) 0.0636(13) 0.0606(14) -0.0151(15) -0.0181(12) 0.0149(9)
C11S 0.159(5) 0.034(2) 0.051(2) 0.0098(16) 0.000 0.000

loop_
_atom_type_symbol
_atom_type_description
_atom_type_scat_dispersion_real
_atom_type_scat_dispersion_imag
_atom_type_scat_source
C C 0.0033 0.0016 'International Tables Vol C Tables 4.2.6.8 and 6.1.1.4'
H H 0.0000 0.0000 'International Tables Vol C Tables 4.2.6.8 and 6.1.1.4'
N N 0.0061 0.0033 'International Tables Vol C Tables 4.2.6.8 and 6.1.1.4'
O O 0.0106 0.0060 'International Tables Vol C Tables 4.2.6.8 and 6.1.1.4'
F F 0.0171 0.0103 'International Tables Vol C Tables 4.2.6.8 and 6.1.1.4'
P P 0.1023 0.0942 'International Tables Vol C Tables 4.2.6.8 and 6.1.1.4'
Cl Cl 0.1484 0.1585 'International Tables Vol C Tables 4.2.6.8 and 6.1.1.4'
Cu Cu 0.3201 1.2651 'International Tables Vol C Tables 4.2.6.8 and 6.1.1.4'

loop_
_geom_angle_atom_site_label_1
_geom_angle_atom_site_label_2
_geom_angle_atom_site_label_3
_geom_angle
_geom_angle_site_symmetry_1
_geom_angle_site_symmetry_3
N1 Cu N2 78.80(4) . .
N1 Cu N2 78.80(4) . 4_655
N2 Cu N2 157.26(8) . 4_655
N1 Cu Cl 168.89(7) . .
N2 Cu Cl 100.61(4) . .
N2 Cu Cl 100.61(4) 4_655 .
N1 Cu O2S 87.65(9) . .
N2 Cu O2S 91.46(4) . .
N2 Cu O2S 91.46(4) 4_655 .
Cl Cu O2S 103.46(6) . .
F1' P F1' 95.7(8) . 4_655
F1' P F4' 128.6(5) . .
F1' P F4' 128.6(5) 4_655 .
F1' P F4 97.5(4) . .
F1' P F4 97.5(4) 4_655 .
F4' P F4 100.5(3) . .
F1' P F2 65.7(3) . .
F1' P F2 129.8(6) 4_655 .
F4' P F2 95.4(3) . .
F4 P F2 45.3(3) . .
F1' P F2 129.8(6) . 4_655
F1' P F2 65.7(3) 4_655 4_655
F4' P F2 95.4(3) . 4_655
F4 P F2 45.3(3) . 4_655
F2 P F2 90.4(5) . 4_655
F1' P F3' 90.4(4) . .
F1' P F3' 90.4(4) 4_655 .
F4' P F3' 67.7(3) . .
F4 P F3' 168.2(4) . .
F2 P F3' 133.0(3) . .
F2 P F3' 133.0(3) 4_655 .
F1' P F1 41.7(4) . .
F1' P F1 106.6(3) 4_655 .
F4' P F1 94.9(2) . .
F4 P F1 133.3(3) . .
F2 P F1 89.8(3) . .
F2 P F1 169.6(3) 4_655 .
F3' P F1 51.2(3) . .
F1' P F1 106.6(3) . 4_655
F1' P F1 41.7(4) 4_655 4_655
F4' P F1 94.9(2) . 4_655
F4 P F1 133.3(3) . 4_655
F2 P F1 169.6(3) . 4_655
F2 P F1 89.8(3) 4_655 4_655
F3' P F1 51.2(3) . 4_655
F1 P F1 88.2(4) . 4_655
F1' P F2' 172.5(5) . 4_655
F1' P F2' 91.6(4) 4_655 4_655
F4' P F2' 44.1(2) . 4_655
F4 P F2' 83.4(3) . 4_655
F2 P F2' 110.8(2) . 4_655
F2 P F2' 55.4(3) 4_655 4_655
F3' P F2' 87.6(3) . 4_655
F1 P F2' 133.8(3) . 4_655
F1 P F2' 77.71(19) 4_655 4_655
F1' P F2' 91.6(4) . .
F1' P F2' 172.5(5) 4_655 .
F4' P F2' 44.1(2) . .
F4 P F2' 83.4(3) . .
F2 P F2' 55.4(3) . .
F2 P F2' 110.8(2) 4_655 .
F3' P F2' 87.6(3) . .
F1 P F2' 77.71(19) . .
F1 P F2' 133.8(3) 4_655 .
F2' P F2' 81.1(4) 4_655 .
F1' P F3 50.3(5) . .
F1' P F3 50.3(5) 4_655 .
F4' P F3 176.1(3) . .
F4 P F3 83.4(3) . .
F2 P F3 87.3(2) . .
F2 P F3 87.3(2) 4_655 .
F3' P F3 108.4(3) . .
F1 P F3 82.3(2) . .
F1 P F3 82.3(2) 4_655 .
F2' P F3 137.2(2) 4_655 .
F2' P F3 137.2(2) . .
F1' F1 F3' 120.3(6) . .
F1' F1 P 61.1(3) . .
F3' F1 P 63.7(3) . .
F4 F2 F2' 105.4(5) . .
F4 F2 P 67.3(4) . .
F2' F2 P 67.3(3) . .
F4 F2 F1' 105.1(6) . .
F2' F2 F1' 92.0(5) . .
P F2 F1' 54.3(2) . .
F1' F3 F1' 104.0(6) 4_655 .
F1' F3 P 54.9(3) 4_655 .
F1' F3 P 54.9(3) . .
F2 F4 F2 134.6(7) . 4_655
F2 F4 P 67.5(4) . .
F2 F4 P 67.5(4) 4_655 .
F1 F1' F3 124.9(7) . .
F1 F1' P 77.2(4) . .
F3 F1' P 74.8(5) . .
F1 F1' F2 108.1(6) . .
F3 F1' F2 97.3(6) . .
P F1' F2 60.0(2) . .
F4' F2' F2 110.4(4) . .
F4' F2' P 58.6(3) . .
F2 F2' P 57.3(2) . .
F1 F3' F1 108.3(6) . 4_655
F1 F3' P 65.1(3) . .
F1 F3' P 65.1(3) 4_655 .
F1 F3' F4' 94.2(3) . .
F1 F3' F4' 94.2(3) 4_655 .
P F3' F4' 53.0(2) . .
F2' F4' F2' 131.1(7) . 4_655
F2' F4' P 77.3(3) . .
F2' F4' P 77.3(3) 4_655 .
F2' F4' F3' 100.9(3) . .
F2' F4' F3' 100.9(3) 4_655 .
P F4' F3' 59.3(3) . .
C11S O2S Cu 127.5(3) . .
C3 N1 C3 120.9(2) . 4_655
C3 N1 Cu 119.54(11) . .
C3 N1 Cu 119.54(11) 4_655 .
C4 N2 C5 108.92(15) . .
C4 N2 Cu 111.96(12) . .
C5 N2 Cu 138.63(12) . .
O1 N3 C4 126.05(17) . .
O1 N3 C6 124.45(16) . .
C4 N3 C6 109.06(15) . .
C2 C1 C2 120.5(3) . 4_655
C3 C2 C1 117.84(19) . .
N1 C3 C2 121.42(17) . .
N1 C3 C4 109.40(16) . .
C2 C3 C4 129.15(17) . .
N2 C4 N3 114.12(16) . .
N2 C4 C3 120.26(16) . .
N3 C4 C3 125.62(16) . .
N2 C5 C7 111.11(16) . .
N2 C5 C8 105.12(16) . .
C7 C5 C8 110.3(2) . .
N2 C5 C6 103.47(14) . .
C7 C5 C6 113.89(18) . .
C8 C5 C6 112.43(17) . .
N3 C6 C10 109.90(17) . .
N3 C6 C9 106.26(17) . .
C10 C6 C9 110.5(2) . .
N3 C6 C5 99.36(15) . .
C10 C6 C5 116.78(19) . .
C9 C6 C5 112.93(18) . .

loop_
_geom_bond_atom_site_label_1
_geom_bond_atom_site_label_2
_geom_bond_distance
_geom_bond_site_symmetry_2
Cu N1 1.979(2) .
Cu N2 2.0686(15) .
Cu N2 2.0686(15) 4_655
Cu Cl 2.2226(7) .
Cu O2S 2.261(2) .
P F1' 1.438(4) .
P F1' 1.438(4) 4_655
P F4' 1.471(4) .
P F4 1.532(6) .
P F2 1.534(4) .
P F2 1.534(4) 4_655
P F3' 1.583(6) .
P F1 1.603(3) .
P F1 1.603(3) 4_655
P F2' 1.680(4) 4_655
P F2' 1.680(4) .
P F3 1.697(4) .
F1 F1' 1.094(9) .
F1 F3' 1.376(8) .
F2 F4 1.180(7) .
F2 F2' 1.500(8) .
F2 F1' 1.614(7) .
F3 F1' 1.352(12) 4_655
F3 F1' 1.352(12) .
F4 F2 1.180(7) 4_655
F2' F4' 1.199(6) .
F3' F1 1.376(8) 4_655
F3' F4' 1.703(8) .
F4' F2' 1.199(6) 4_655
O1 N3 1.268(2) .
O2S C11S 1.365(4) .
N1 C3 1.335(2) .
N1 C3 1.335(2) 4_655
N2 C4 1.293(2) .
N2 C5 1.495(2) .
N3 C4 1.367(2) .
N3 C6 1.505(2) .
C1 C2 1.390(3) .
C1 C2 1.390(3) 4_655
C2 C3 1.389(2) .
C3 C4 1.471(2) .
C5 C7 1.521(2) .
C5 C8 1.537(3) .
C5 C6 1.572(3) .
C6 C10 1.518(3) .
C6 C9 1.535(3) .
